data_1573391
_journal_paper_doi 10.1039/D4NJ04193C
_chemical_formula_moiety '(C81 H66 Cu N4 O P2), (B F4), 1.5(C4 H10 O)'
_chemical_formula_sum 'C87 H81 B Cu F4 N4 O2.5 P2'
_chemical_formula_weight 1434.92
_space_group_crystal_system monoclinic
_space_group_IT_number 15
_space_group_name_Hall '-C 2yc'
_space_group_name_H-M_alt 'C 1 2/c 1'
_atom_sites_solution_hydrogens geom
_audit_creation_date 2024-11-08
_audit_creation_method
;
Olex2 1.2
(compiled 2018.05.29 svn.r3508 for OlexSys, GUI svn.r5506)
;
_audit_update_record
;
2024-12-01 deposited with the CCDC.	2024-12-04 downloaded from the CCDC.
;
_cell_angle_alpha 90
_cell_angle_beta 104.466(5)
_cell_angle_gamma 90
_cell_formula_units_Z 8
_cell_length_a 19.927(3)
_cell_length_b 21.694(3)
_cell_length_c 34.974(6)
_cell_measurement_reflns_used 9906
_cell_measurement_temperature 200(2)
_cell_measurement_theta_max 23.97
_cell_measurement_theta_min 2.23
_cell_volume 14640(4)
_computing_cell_refinement 'SAINT V8.40A (Bruker, 2019)'
_computing_data_collection 'SAINT V8.40A (Bruker, 2019)'
_computing_data_reduction 'SAINT V8.40A (Bruker, 2019)'
_computing_molecular_graphics 'Olex2 (Dolomanov et al., 2009)'
_computing_publication_material 'Olex2 (Dolomanov et al., 2009)'
_computing_structure_refinement 'ShelXL (Sheldrick, 2015)'
_computing_structure_solution 'SHELXT 2014/5 (Sheldrick, 2014)'
_diffrn_ambient_temperature 200.0
_diffrn_measured_fraction_theta_full 0.995
_diffrn_measured_fraction_theta_max 0.995
_diffrn_measurement_device_type 'Bruker APEX-II CCD'
_diffrn_measurement_method '\f and \w scans'
_diffrn_radiation_type MoK\a
_diffrn_radiation_wavelength 0.71073
_diffrn_reflns_av_R_equivalents 0.0997
_diffrn_reflns_av_unetI/netI 0.0520
_diffrn_reflns_Laue_measured_fraction_full 0.995
_diffrn_reflns_Laue_measured_fraction_max 0.995
_diffrn_reflns_limit_h_max 23
_diffrn_reflns_limit_h_min -23
_diffrn_reflns_limit_k_max 25
_diffrn_reflns_limit_k_min -25
_diffrn_reflns_limit_l_max 40
_diffrn_reflns_limit_l_min -40
_diffrn_reflns_number 91109
_diffrn_reflns_point_group_measured_fraction_full 0.995
_diffrn_reflns_point_group_measured_fraction_max 0.995
_diffrn_reflns_theta_full 24.498
_diffrn_reflns_theta_max 24.498
_diffrn_reflns_theta_min 1.971
_exptl_absorpt_coefficient_mu 0.406
_exptl_absorpt_correction_T_max 0.7451
_exptl_absorpt_correction_T_min 0.6696
_exptl_absorpt_correction_type multi-scan
_exptl_absorpt_process_details
;
SADABS-2016/2 (Bruker,2016/2) was used for absorption correction.
wR2(int) was 0.0869 before and 0.0686 after correction.
The Ratio of minimum to maximum transmission is 0.8987.
The \l/2 correction factor is Not present.
;
_exptl_crystal_colour red
_exptl_crystal_density_diffrn 1.302
_exptl_crystal_description block
_exptl_crystal_F_000 5504
_exptl_crystal_size_max 0.15
_exptl_crystal_size_mid 0.13
_exptl_crystal_size_min 0.12
_refine_diff_density_max 0.566
_refine_diff_density_min -0.936
_refine_diff_density_rms 0.074
_refine_ls_extinction_method none
_refine_ls_goodness_of_fit_ref 1.040
_refine_ls_hydrogen_treatment constr
_refine_ls_matrix_type full
_refine_ls_number_parameters 736
_refine_ls_number_reflns 12127
_refine_ls_number_restraints 220
_refine_ls_restrained_S_all 1.059
_refine_ls_R_factor_all 0.1146
_refine_ls_R_factor_gt 0.0779
_refine_ls_shift/su_max 0.001
_refine_ls_shift/su_mean 0.000
_refine_ls_structure_factor_coef Fsqd
_refine_ls_weighting_details 'w=1/[\s^2^(Fo^2^)+(0.1271P)^2^+40.2486P] where P=(Fo^2^+2Fc^2^)/3'
_refine_ls_weighting_scheme calc
_refine_ls_wR_factor_gt 0.2148
_refine_ls_wR_factor_ref 0.2459
_reflns_Friedel_coverage 0.000
_reflns_number_gt 7996
_reflns_number_total 12127
_reflns_threshold_expression 'I > 2\s(I)'
_cod_data_source_file d4nj04193c2.cif
_cod_data_source_block mo_cu_11_0m
_cod_database_code 1573391
_shelx_shelxl_version_number 2017/1
_shelx_space_group_comment
;
The symmetry employed for this shelxl refinement is uniquely defined
by the following loop, which should always be used as a source of
symmetry information in preference to the above space-group names.
They are only intended as comments.
;
_shelx_estimated_absorpt_t_max 0.954
_shelx_estimated_absorpt_t_min 0.943
_olex2_refinement_description
;
1. Fixed Uiso
 At 1.2 times of:
  All C(H) groups
 At 1.5 times of:
  All C(H,H,H) groups
2. Restrained distances
 C57A-C58A = C58A-C59A = C57B-C58B = C58B-C59B
 1.54 with sigma of 0.02
 C57A-C59A = C57B-C59B
 2.55 with sigma of 0.02
 N7A-C52A = N7A-C60A = N7B-C52B = N7B-C60B
 1.47 with sigma of 0.02
 C52A-C60A = C52B-C60B
 2.46 with sigma of 0.02
 C58A-C65A = C58A-C66A = C58B-C65B = C58B-C66B
 1.54 with sigma of 0.02
 C65A-C66A = C65A-C57A = C65A-C59A = C66A-C57A = C66A-C59A
 2.53 with sigma of 0.02
 C65B-C66B = C65B-C57B = C65B-C59B = C66B-C57B = C66B-C59B
 2.53 with sigma of 0.02
 B1A-F1A = B1A-F2A = B1A-F3A = B1A-F4A
 1.27 with sigma of 0.02
 B1B-F1B = B1B-F2B = B1B-F3B = B1B-F4B
 1.27 with sigma of 0.02
 F1A-F2A = F1A-F3A = F1A-F4A = F2A-F3A = F2A-F4A = F3A-F4A
 2.1 with sigma of 0.02
 F1B-F2B = F1B-F3B = F1B-F4B = F2B-F3B = F2B-F4B = F3B-F4B
 2.1 with sigma of 0.02
3. Uiso/Uaniso restraints and constraints
Uanis(C19A) \\sim Ueq, Uanis(C20A) \\sim Ueq, Uanis(C21A) \\sim Ueq,
Uanis(C22A) \\sim Ueq, Uanis(C23A) \\sim Ueq, Uanis(C24A) \\sim Ueq: with sigma
of 0.02 and sigma for terminal atoms of 0.01
Uanis(C19B) \\sim Ueq, Uanis(C20B) \\sim Ueq, Uanis(C21B) \\sim Ueq,
Uanis(C22B) \\sim Ueq, Uanis(C23B) \\sim Ueq, Uanis(C24B) \\sim Ueq: with sigma
of 0.02 and sigma for terminal atoms of 0.01
Uanis(C58A) \\sim Ueq, Uanis(C65A) \\sim Ueq, Uanis(C66A) \\sim Ueq,
Uanis(C58B) \\sim Ueq, Uanis(C65B) \\sim Ueq, Uanis(C66B) \\sim Ueq: with sigma
of 0.02 and sigma for terminal atoms of 0.01
Uanis(B1A) \\sim Ueq, Uanis(F1A) \\sim Ueq, Uanis(F2A) \\sim Ueq, Uanis(F3A)
\\sim Ueq, Uanis(F4A) \\sim Ueq: with sigma of 0.02 and sigma for terminal
atoms of 0.01
Uanis(B1B) \\sim Ueq, Uanis(F1B) \\sim Ueq, Uanis(F2B) \\sim Ueq, Uanis(F3B)
\\sim Ueq, Uanis(F4B) \\sim Ueq: with sigma of 0.02 and sigma for terminal
atoms of 0.01
Uanis(C77) \\sim Ueq: with sigma of 0.02 and sigma for terminal atoms of 0.01
Uanis(C13A) = Uanis(C14A) = Uanis(C15A) = Uanis(C16A) = Uanis(C17A) =
Uanis(C18A)
Uanis(C13B) = Uanis(C14B) = Uanis(C15B) = Uanis(C16B) = Uanis(C17B) =
Uanis(C18B)
Uanis(C19B) = Uanis(C20B) = Uanis(C21B) = Uanis(C22B) = Uanis(C23B) =
Uanis(C24B)
Uanis(C19A) = Uanis(C20A) = Uanis(C21A) = Uanis(C22A) = Uanis(C23A) =
Uanis(C24A)
Uanis(C52A) = Uanis(C52B)
Uanis(C52A) = Uanis(C53A) = Uanis(C54A) = Uanis(C55A) = Uanis(C56A) =
Uanis(C57A)
Uanis(C52B) = Uanis(C53B) = Uanis(C54B) = Uanis(C55B) = Uanis(C56B) =
Uanis(C57B)
Uanis(C60A) = Uanis(C60B)
Uanis(C59A) = Uanis(C60A) = Uanis(C61A) = Uanis(C62A) = Uanis(C63A) =
Uanis(C64A)
Uanis(C59B) = Uanis(C60B) = Uanis(C61B) = Uanis(C62B) = Uanis(C63B) =
Uanis(C64B)
Uanis(C58A) = Uanis(C58B)
Uanis(N7A) = Uanis(N7B)
Uanis(C65A) = Uanis(C65B)
Uanis(C66A) = Uanis(C66B)
Uanis(B1A) = Uanis(F1A) = Uanis(F2A) = Uanis(F3A) = Uanis(F4A)
Uanis(B1B) = Uanis(F1B) = Uanis(F2B) = Uanis(F3B) = Uanis(F4B)
4. Others
 Sof(C13B)=Sof(C14B)=Sof(H14B)=Sof(C15B)=Sof(H15B)=Sof(C16B)=Sof(H16B)=
 Sof(C17B)=Sof(H17B)=Sof(C18B)=Sof(H18B)=1-FVAR(1)
 Sof(C13A)=Sof(C14A)=Sof(H14A)=Sof(C15A)=Sof(H15A)=Sof(C16A)=Sof(H16A)=
 Sof(C17A)=Sof(H17A)=Sof(C18A)=Sof(H18A)=FVAR(1)
 Sof(C19B)=Sof(C20B)=Sof(H20B)=Sof(C21B)=Sof(H21B)=Sof(C22B)=Sof(H22B)=
 Sof(C23B)=Sof(H23B)=Sof(C24B)=Sof(H24B)=1-FVAR(2)
 Sof(C19A)=Sof(C20A)=Sof(H20A)=Sof(C21A)=Sof(H21A)=Sof(C22A)=Sof(H22A)=
 Sof(C23A)=Sof(H23A)=Sof(C24A)=Sof(H24A)=FVAR(2)
 Sof(N7B)=Sof(C52B)=Sof(C53B)=Sof(H53B)=Sof(C54B)=Sof(H54B)=Sof(C55B)=
 Sof(H55B)=Sof(C56B)=Sof(H56B)=Sof(C57B)=Sof(C58B)=Sof(C59B)=Sof(C60B)=
 Sof(C61B)=Sof(H61B)=Sof(C62B)=Sof(H62B)=Sof(C63B)=Sof(H63B)=Sof(C64B)=
 Sof(H64B)=Sof(C65B)=Sof(H65D)=Sof(H65E)=Sof(H65F)=Sof(C66B)=Sof(H66D)=
 Sof(H66E)=Sof(H66F)=1-FVAR(3)
 Sof(N7A)=Sof(C52A)=Sof(C53A)=Sof(H53A)=Sof(C54A)=Sof(H54A)=Sof(C55A)=
 Sof(H55A)=Sof(C56A)=Sof(H56A)=Sof(C57A)=Sof(C58A)=Sof(C59A)=Sof(C60A)=
 Sof(C61A)=Sof(H61A)=Sof(C62A)=Sof(H62A)=Sof(C63A)=Sof(H63A)=Sof(C64A)=
 Sof(H64A)=Sof(C65A)=Sof(H65A)=Sof(H65B)=Sof(H65C)=Sof(C66A)=Sof(H66A)=
 Sof(H66B)=Sof(H66C)=FVAR(3)
 Sof(B1B)=Sof(F1B)=Sof(F2B)=Sof(F3B)=Sof(F4B)=1-FVAR(4)
 Sof(B1A)=Sof(F1A)=Sof(F2A)=Sof(F3A)=Sof(F4A)=FVAR(4)
5.a Aromatic/amide H refined with riding coordinates:
 C2(H2), C3(H3), C4(H4), C5(H5), C6(H6), C8(H8), C9(H9), C10(H10), C11(H11),
 C12(H12), C14A(H14A), C15A(H15A), C16A(H16A), C17A(H17A), C18A(H18A),
 C20A(H20A), C21A(H21A), C22A(H22A), C23A(H23A), C24A(H24A), C26(H26), C27(H27),
  C28(H28), C33(H33), C34(H34), C35(H35), C40(H40), C41(H41), C48(H48),
 C49(H49), C50(H50), C51(H51), C53A(H53A), C54A(H54A), C55A(H55A), C56A(H56A),
 C61A(H61A), C62A(H62A), C63A(H63A), C64A(H64A), C68(H68), C69(H69), C70(H70),
 C71(H71), C75(H75), C76(H76), C77(H77), C78(H78), C14B(H14B), C15B(H15B),
 C16B(H16B), C17B(H17B), C18B(H18B), C20B(H20B), C21B(H21B), C22B(H22B),
 C23B(H23B), C24B(H24B), C53B(H53B), C54B(H54B), C55B(H55B), C56B(H56B),
 C61B(H61B), C62B(H62B), C63B(H63B), C64B(H64B)
5.b Fitted hexagon refined as free rotating group:
 C13A(C14A,C15A,C16A,C17A,C18A), C19A(C20A,C21A,C22A,C23A,C24A), C52A(C53A,
 C54A,C55A,C56A,C57A), C59A(C60A,C61A,C62A,C63A,C64A), C13B(C14B,C15B,C16B,C17B,
 C18B), C19B(C20B,C21B,C22B,C23B,C24B), C52B(C53B,C54B,C55B,C56B,C57B),
 C59B(C60B,C61B,C62B,C63B,C64B)
5.c Idealised Me refined as rotating group:
 C38(H38A,H38B,H38C), C39(H39A,H39B,H39C), C65A(H65A,H65B,H65C), C66A(H66A,
 H66B,H66C), C80(H80A,H80B,H80C), C81(H81A,H81B,H81C), C65B(H65D,H65E,H65F),
 C66B(H66D,H66E,H66F)
;
_platon_squeeze_void_probe_radius 1.20
_olex2_submission_special_instructions 'No special instructions were received'

loop_
_space_group_symop_operation_xyz
'x, y, z'
'-x, y, -z+1/2'
'x+1/2, y+1/2, z'
'-x+1/2, y+1/2, -z+1/2'
'-x, -y, -z'
'x, -y, z-1/2'
'-x+1/2, -y+1/2, -z'
'x+1/2, -y+1/2, z-1/2'

loop_
_atom_site_label
_atom_site_type_symbol
_atom_site_fract_x
_atom_site_fract_y
_atom_site_fract_z
_atom_site_U_iso_or_equiv
_atom_site_adp_type
_atom_site_occupancy
_atom_site_site_symmetry_order
_atom_site_calc_flag
_atom_site_refinement_flags_posn
_atom_site_refinement_flags_adp
_atom_site_refinement_flags_occupancy
_atom_site_disorder_assembly
_atom_site_disorder_group
Cu1 Cu 0.29556(3) 0.42181(3) 0.59397(2) 0.0585(2) Uani 1 1 d . . . . .
P2 P 0.19067(6) 0.40146(6) 0.55541(4) 0.0488(4) Uani 1 1 d . . . . .
P3 P 0.31258(7) 0.49878(7) 0.63926(5) 0.0678(5) Uani 1 1 d . . . . .
O4 O 0.17514(15) 0.52208(13) 0.58865(9) 0.0482(8) Uani 1 1 d . . . . .
N5 N 0.3785(2) 0.42151(19) 0.56931(15) 0.0597(12) Uani 1 1 d . . . . .
N6 N 0.35421(19) 0.35061(19) 0.62690(13) 0.0531(11) Uani 1 1 d . . . . .
N7A N 0.5629(6) 0.3937(4) 0.5279(4) 0.074(3) Uani 0.629(8) 1 d D . P A 1
N8 N 0.5013(2) 0.21881(18) 0.68742(15) 0.0606(12) Uani 1 1 d . . . . .
C1 C 0.1833(2) 0.3460(2) 0.51568(16) 0.0513(13) Uani 1 1 d . . . . .
C2 C 0.2318(3) 0.3491(3) 0.49411(18) 0.0660(15) Uani 1 1 d . . . . .
H2 H 0.269594 0.376805 0.502115 0.079 Uiso 1 1 calc R . . . .
C3 C 0.2272(3) 0.3125(3) 0.46052(19) 0.0739(17) Uani 1 1 d . . . . .
H3 H 0.261121 0.315368 0.445725 0.089 Uiso 1 1 calc R . . . .
C4 C 0.1730(3) 0.2730(3) 0.4497(2) 0.0776(19) Uani 1 1 d . . . . .
H4 H 0.169003 0.248030 0.426952 0.093 Uiso 1 1 calc R . . . .
C5 C 0.1238(3) 0.2682(2) 0.47103(19) 0.0691(16) Uani 1 1 d . . . . .
H5 H 0.086513 0.239939 0.463138 0.083 Uiso 1 1 calc R . . . .
C6 C 0.1290(3) 0.3049(2) 0.50410(17) 0.0589(14) Uani 1 1 d . . . . .
H6 H 0.095099 0.301806 0.518870 0.071 Uiso 1 1 calc R . . . .
C7 C 0.1362(3) 0.3708(2) 0.58548(16) 0.0556(13) Uani 1 1 d . . . . .
C8 C 0.1572(4) 0.3164(3) 0.6066(2) 0.0779(18) Uani 1 1 d . . . . .
H8 H 0.195867 0.294000 0.602712 0.093 Uiso 1 1 calc R . . . .
C9 C 0.1211(6) 0.2954(4) 0.6332(2) 0.111(3) Uani 1 1 d . . . . .
H9 H 0.135880 0.258762 0.647710 0.134 Uiso 1 1 calc R . . . .
C10 C 0.0652(6) 0.3263(4) 0.6389(3) 0.121(3) Uani 1 1 d . . . . .
H10 H 0.041059 0.311403 0.657207 0.145 Uiso 1 1 calc R . . . .
C11 C 0.0438(4) 0.3790(4) 0.6180(2) 0.102(2) Uani 1 1 d . . . . .
H11 H 0.004163 0.400360 0.621527 0.123 Uiso 1 1 calc R . . . .
C12 C 0.0795(3) 0.4013(3) 0.59188(19) 0.0691(16) Uani 1 1 d . . . . .
H12 H 0.064564 0.438476 0.578001 0.083 Uiso 1 1 calc R . . . .
C13A C 0.2920(10) 0.4846(11) 0.6841(3) 0.087(4) Uani 0.48(4) 1 d . . P B 1
C14A C 0.3221(10) 0.5204(10) 0.7168(5) 0.087(4) Uani 0.48(4) 1 d G . P B 1
H14A H 0.357535 0.549053 0.715533 0.104 Uiso 0.48(4) 1 calc R . P B 1
C15A C 0.3004(11) 0.5143(12) 0.7514(3) 0.087(4) Uani 0.48(4) 1 d G . P B 1
H15A H 0.321017 0.538736 0.773814 0.104 Uiso 0.48(4) 1 calc R . P B 1
C16A C 0.2486(12) 0.4723(12) 0.7533(3) 0.087(4) Uani 0.48(4) 1 d G . P B 1
H16A H 0.233765 0.468154 0.776962 0.104 Uiso 0.48(4) 1 calc R . P B 1
C17A C 0.2185(10) 0.4365(10) 0.7206(5) 0.087(4) Uani 0.48(4) 1 d G . P B 1
H17A H 0.183031 0.407888 0.721830 0.104 Uiso 0.48(4) 1 calc R . P B 1
C18A C 0.2401(10) 0.4427(10) 0.6859(4) 0.087(4) Uani 0.48(4) 1 d G . P B 1
H18A H 0.219548 0.418204 0.663548 0.104 Uiso 0.48(4) 1 calc R . P B 1
C19A C 0.4092(4) 0.5166(6) 0.6489(4) 0.062(3) Uani 0.56(3) 1 d . U P B 1
C20A C 0.4536(5) 0.4809(5) 0.6773(4) 0.062(3) Uani 0.56(3) 1 d G U P B 1
H20A H 0.435392 0.454670 0.693995 0.074 Uiso 0.56(3) 1 calc R . P B 1
C21A C 0.5248(5) 0.4836(4) 0.6814(4) 0.062(3) Uani 0.56(3) 1 d G U P B 1
H21A H 0.555124 0.459242 0.700797 0.074 Uiso 0.56(3) 1 calc R . P B 1
C22A C 0.5515(4) 0.5220(4) 0.6570(5) 0.062(3) Uani 0.56(3) 1 d G U P B 1
H22A H 0.600079 0.523867 0.659716 0.074 Uiso 0.56(3) 1 calc R . P B 1
C23A C 0.5071(4) 0.5577(4) 0.6285(5) 0.062(3) Uani 0.56(3) 1 d G U P B 1
H23A H 0.525304 0.583921 0.611833 0.074 Uiso 0.56(3) 1 calc R . P B 1
C24A C 0.4359(4) 0.5550(5) 0.6245(4) 0.062(3) Uani 0.56(3) 1 d G U P B 1
H24A H 0.405572 0.579350 0.605030 0.074 Uiso 0.56(3) 1 calc R . P B 1
C25 C 0.1411(2) 0.4659(2) 0.52936(14) 0.0417(11) Uani 1 1 d . . . . .
C26 C 0.1066(2) 0.4648(2) 0.48928(14) 0.0487(12) Uani 1 1 d . . . . .
H26 H 0.106194 0.428082 0.474427 0.058 Uiso 1 1 calc R . . . .
C27 C 0.0732(2) 0.5167(2) 0.47122(16) 0.0534(12) Uani 1 1 d . . . . .
H27 H 0.051292 0.515669 0.443790 0.064 Uiso 1 1 calc R . . . .
C28 C 0.0711(2) 0.5697(2) 0.49215(15) 0.0468(11) Uani 1 1 d . . . . .
H28 H 0.046976 0.604658 0.479155 0.056 Uiso 1 1 calc R . . . .
C29 C 0.1038(2) 0.5731(2) 0.53214(14) 0.0429(11) Uani 1 1 d . . . . .
C30 C 0.1394(2) 0.5212(2) 0.54911(14) 0.0432(11) Uani 1 1 d . . . . .
C31 C 0.2074(2) 0.5777(2) 0.60139(16) 0.0529(13) Uani 1 1 d . . . . .
C32 C 0.2732(3) 0.5740(2) 0.62692(18) 0.0639(16) Uani 1 1 d . . . . .
C33 C 0.3040(3) 0.6298(3) 0.6421(2) 0.082(2) Uani 1 1 d . . . . .
H33 H 0.348232 0.629614 0.660327 0.098 Uiso 1 1 calc R . . . .
C34 C 0.2707(3) 0.6850(3) 0.6306(2) 0.084(2) Uani 1 1 d . . . . .
H34 H 0.291582 0.722584 0.641427 0.100 Uiso 1 1 calc R . . . .
C35 C 0.2071(3) 0.6859(2) 0.60361(19) 0.0688(16) Uani 1 1 d . . . . .
H35 H 0.185509 0.724366 0.595466 0.083 Uiso 1 1 calc R . . . .
C36 C 0.1741(2) 0.6321(2) 0.58807(16) 0.0550(13) Uani 1 1 d . . . . .
C37 C 0.1029(2) 0.6290(2) 0.55876(16) 0.0520(13) Uani 1 1 d . . . . .
C38 C 0.0848(3) 0.6882(2) 0.53469(19) 0.0689(16) Uani 1 1 d . . . . .
H38A H 0.118196 0.694702 0.518755 0.103 Uiso 1 1 calc GR . . . .
H38B H 0.086371 0.723188 0.552608 0.103 Uiso 1 1 calc GR . . . .
H38C H 0.038037 0.684592 0.517277 0.103 Uiso 1 1 calc GR . . . .
C39 C 0.0480(3) 0.6177(3) 0.58212(17) 0.0611(14) Uani 1 1 d . . . . .
H39A H 0.002191 0.614221 0.563722 0.092 Uiso 1 1 calc GR . . . .
H39B H 0.048091 0.652293 0.600168 0.092 Uiso 1 1 calc GR . . . .
H39C H 0.058856 0.579491 0.597327 0.092 Uiso 1 1 calc GR . . . .
C40 C 0.3897(3) 0.4544(3) 0.5396(2) 0.086(2) Uani 1 1 d . . . . .
H40 H 0.355397 0.483530 0.527453 0.103 Uiso 1 1 calc R . . . .
C41 C 0.4484(3) 0.4491(3) 0.5248(3) 0.092(2) Uani 1 1 d . . . . .
H41 H 0.452937 0.473183 0.502934 0.111 Uiso 1 1 calc R . . . .
C42 C 0.4989(3) 0.4086(3) 0.5424(2) 0.0769(19) Uani 1 1 d . . . . .
C43 C 0.4904(2) 0.3730(2) 0.57439(18) 0.0593(15) Uani 1 1 d . . . . .
C44 C 0.4290(2) 0.3803(2) 0.58660(17) 0.0537(14) Uani 1 1 d . . . . .
C45 C 0.4162(2) 0.3432(2) 0.61763(15) 0.0495(13) Uani 1 1 d . . . . .
C46 C 0.4665(2) 0.3000(2) 0.63636(16) 0.0509(13) Uani 1 1 d . . . . .
C47 C 0.4523(2) 0.2647(2) 0.66653(17) 0.0578(14) Uani 1 1 d . . . . .
C48 C 0.3903(3) 0.2721(3) 0.67607(17) 0.0619(14) Uani 1 1 d . . . . .
H48 H 0.379288 0.248107 0.696393 0.074 Uiso 1 1 calc R . . . .
C49 C 0.3431(3) 0.3158(3) 0.65531(17) 0.0583(14) Uani 1 1 d . . . . .
H49 H 0.300332 0.320539 0.662335 0.070 Uiso 1 1 calc R . . . .
C50 C 0.5404(2) 0.3295(2) 0.59457(19) 0.0604(15) Uani 1 1 d . . . . .
H50 H 0.583064 0.325452 0.587270 0.072 Uiso 1 1 calc R . . . .
C51 C 0.5288(2) 0.2947(2) 0.62318(18) 0.0583(14) Uani 1 1 d . . . . .
H51 H 0.562721 0.265333 0.635418 0.070 Uiso 1 1 calc R . . . .
C52A C 0.5550(5) 0.3616(6) 0.4923(3) 0.0926(13) Uani 0.629(8) 1 d D . P A 1
C53A C 0.4908(4) 0.3372(6) 0.4734(3) 0.0926(13) Uani 0.629(8) 1 d G . P A 1
H53A H 0.450858 0.347934 0.482168 0.111 Uiso 0.629(8) 1 calc R . P A 1
C54A C 0.4850(3) 0.2971(5) 0.4418(3) 0.0926(13) Uani 0.629(8) 1 d G . P A 1
H54A H 0.441078 0.280418 0.428878 0.111 Uiso 0.629(8) 1 calc R . P A 1
C55A C 0.5434(4) 0.2813(4) 0.4290(2) 0.0926(13) Uani 0.629(8) 1 d G . P A 1
H55A H 0.539449 0.253928 0.407370 0.111 Uiso 0.629(8) 1 calc R . P A 1
C56A C 0.6077(3) 0.3057(4) 0.4479(3) 0.0926(13) Uani 0.629(8) 1 d G . P A 1
H56A H 0.647600 0.294955 0.439151 0.111 Uiso 0.629(8) 1 calc R . P A 1
C57A C 0.6135(4) 0.3458(5) 0.4795(3) 0.0926(13) Uani 0.629(8) 1 d DG . P A 1
C58A C 0.6849(5) 0.3681(5) 0.5026(3) 0.071(3) Uani 0.629(8) 1 d D U P A 1
C59A C 0.6784(4) 0.4256(4) 0.5279(3) 0.099(2) Uani 0.629(8) 1 d D . P A 1
C60A C 0.6193(4) 0.4342(5) 0.5415(4) 0.099(2) Uani 0.629(8) 1 d DG . P A 1
C61A C 0.6146(4) 0.4847(5) 0.5652(4) 0.099(2) Uani 0.629(8) 1 d G . P A 1
H61A H 0.574142 0.490573 0.574552 0.119 Uiso 0.629(8) 1 calc R . P A 1
C62A C 0.6690(4) 0.5265(4) 0.5753(3) 0.099(2) Uani 0.629(8) 1 d G . P A 1
H62A H 0.665782 0.560937 0.591504 0.119 Uiso 0.629(8) 1 calc R . P A 1
C63A C 0.7281(3) 0.5178(4) 0.5617(3) 0.099(2) Uani 0.629(8) 1 d G . P A 1
H63A H 0.765339 0.546396 0.568550 0.119 Uiso 0.629(8) 1 calc R . P A 1
C64A C 0.7328(3) 0.4674(4) 0.5380(3) 0.099(2) Uani 0.629(8) 1 d G . P A 1
H64A H 0.773257 0.461491 0.528645 0.119 Uiso 0.629(8) 1 calc R . P A 1
C65A C 0.7315(7) 0.3848(7) 0.4756(4) 0.116(4) Uani 0.629(8) 1 d D U P A 1
H65A H 0.745486 0.347086 0.464261 0.175 Uiso 0.629(8) 1 calc GR . P A 1
H65B H 0.772743 0.406305 0.490905 0.175 Uiso 0.629(8) 1 calc GR . P A 1
H65C H 0.706125 0.411647 0.454368 0.175 Uiso 0.629(8) 1 calc GR . P A 1
C66A C 0.7195(7) 0.3177(6) 0.5329(4) 0.110(4) Uani 0.629(8) 1 d D U P A 1
H66A H 0.684732 0.299632 0.544970 0.165 Uiso 0.629(8) 1 calc GR . P A 1
H66B H 0.756603 0.336334 0.553421 0.165 Uiso 0.629(8) 1 calc GR . P A 1
H66C H 0.739018 0.285455 0.519239 0.165 Uiso 0.629(8) 1 calc GR . P A 1
C67 C 0.5648(3) 0.2413(2) 0.70952(17) 0.0588(13) Uani 1 1 d . . . . .
C68 C 0.5738(3) 0.3041(3) 0.71892(19) 0.0729(17) Uani 1 1 d . . . . .
H68 H 0.535585 0.331453 0.711420 0.087 Uiso 1 1 calc R . . . .
C69 C 0.6378(3) 0.3265(3) 0.73897(19) 0.0787(18) Uani 1 1 d . . . . .
H69 H 0.643638 0.369400 0.744248 0.094 Uiso 1 1 calc R . . . .
C70 C 0.6931(3) 0.2871(3) 0.7513(2) 0.0791(18) Uani 1 1 d . . . . .
H70 H 0.737269 0.302327 0.765028 0.095 Uiso 1 1 calc R . . . .
C71 C 0.6830(3) 0.2254(3) 0.74349(19) 0.0738(17) Uani 1 1 d . . . . .
H71 H 0.721004 0.198251 0.752575 0.089 Uiso 1 1 calc R . . . .
C72 C 0.6196(3) 0.2004(2) 0.72281(18) 0.0611(14) Uani 1 1 d . . . . .
C73 C 0.6123(3) 0.1306(3) 0.71660(19) 0.0672(16) Uani 1 1 d . . . . .
C74 C 0.5418(3) 0.1139(3) 0.6901(2) 0.0698(16) Uani 1 1 d . . . . .
C75 C 0.5272(4) 0.0529(3) 0.6793(3) 0.094(2) Uani 1 1 d . . . . .
H75 H 0.561223 0.022333 0.689331 0.113 Uiso 1 1 calc R . . . .
C76 C 0.4642(4) 0.0351(3) 0.6542(3) 0.111(3) Uani 1 1 d . . . . .
H76 H 0.455398 -0.007137 0.647600 0.133 Uiso 1 1 calc R . . . .
C77 C 0.4151(4) 0.0789(4) 0.6391(3) 0.110(3) Uani 1 1 d . U . . .
H77 H 0.372688 0.067229 0.621381 0.132 Uiso 1 1 calc R . . . .
C78 C 0.4272(3) 0.1390(3) 0.6496(2) 0.084(2) Uani 1 1 d . . . . .
H78 H 0.392366 0.168739 0.639449 0.100 Uiso 1 1 calc R . . . .
C79 C 0.4898(3) 0.1581(3) 0.67506(19) 0.0657(15) Uani 1 1 d . . . . .
C80 C 0.6679(3) 0.1092(3) 0.6964(2) 0.084(2) Uani 1 1 d . . . . .
H80A H 0.662075 0.130802 0.671190 0.127 Uiso 1 1 calc GR . . . .
H80B H 0.663425 0.064653 0.691619 0.127 Uiso 1 1 calc GR . . . .
H80C H 0.713878 0.118236 0.713437 0.127 Uiso 1 1 calc GR . . . .
C81 C 0.6215(4) 0.0987(3) 0.7566(2) 0.089(2) Uani 1 1 d . . . . .
H81A H 0.666938 0.109478 0.773688 0.134 Uiso 1 1 calc GR . . . .
H81B H 0.618638 0.053981 0.752721 0.134 Uiso 1 1 calc GR . . . .
H81C H 0.585004 0.112327 0.768900 0.134 Uiso 1 1 calc GR . . . .
B1A B 0.2122(9) 0.1464(9) 0.6520(5) 0.159(4) Uani 0.545(12) 1 d D U P C 1
F1A F 0.2504(6) 0.0955(5) 0.6545(4) 0.159(4) Uani 0.545(12) 1 d D U P C 1
F2A F 0.1633(6) 0.1509(5) 0.6177(3) 0.159(4) Uani 0.545(12) 1 d D U P C 1
F3A F 0.2536(6) 0.1944(5) 0.6542(4) 0.159(4) Uani 0.545(12) 1 d D U P C 1
F4A F 0.1790(6) 0.1486(5) 0.6820(3) 0.159(4) Uani 0.545(12) 1 d D U P C 1
C13B C 0.2855(8) 0.4788(8) 0.6860(3) 0.074(3) Uani 0.52(4) 1 d . . P B 2
C14B C 0.3106(7) 0.5063(6) 0.7227(5) 0.074(3) Uani 0.52(4) 1 d G . P B 2
H14B H 0.347719 0.534957 0.726566 0.089 Uiso 0.52(4) 1 calc R . P B 2
C15B C 0.2813(8) 0.4919(8) 0.7537(3) 0.074(3) Uani 0.52(4) 1 d G . P B 2
H15B H 0.298375 0.510673 0.778775 0.089 Uiso 0.52(4) 1 calc R . P B 2
C16B C 0.2269(8) 0.4500(8) 0.7480(4) 0.074(3) Uani 0.52(4) 1 d G . P B 2
H16B H 0.206854 0.440125 0.769200 0.089 Uiso 0.52(4) 1 calc R . P B 2
C17B C 0.2018(7) 0.4225(6) 0.7113(5) 0.074(3) Uani 0.52(4) 1 d G . P B 2
H17B H 0.164676 0.393862 0.707417 0.089 Uiso 0.52(4) 1 calc R . P B 2
C18B C 0.2311(8) 0.4369(8) 0.6803(3) 0.074(3) Uani 0.52(4) 1 d G . P B 2
H18B H 0.214020 0.418145 0.655208 0.089 Uiso 0.52(4) 1 calc R . P B 2
C19B C 0.4006(6) 0.5068(10) 0.6591(5) 0.078(4) Uani 0.44(3) 1 d . U P B 2
C20B C 0.4421(8) 0.4707(9) 0.6885(6) 0.078(4) Uani 0.44(3) 1 d G U P B 2
H20B H 0.421324 0.442754 0.703079 0.094 Uiso 0.44(3) 1 calc R . P B 2
C21B C 0.5138(8) 0.4755(8) 0.6967(7) 0.078(4) Uani 0.44(3) 1 d G U P B 2
H21B H 0.542097 0.450769 0.716812 0.094 Uiso 0.44(3) 1 calc R . P B 2
C22B C 0.5441(6) 0.5163(7) 0.6754(8) 0.078(4) Uani 0.44(3) 1 d G U P B 2
H22B H 0.593153 0.519601 0.680951 0.094 Uiso 0.44(3) 1 calc R . P B 2
C23B C 0.5027(6) 0.5525(7) 0.6459(7) 0.078(4) Uani 0.44(3) 1 d G U P B 2
H23B H 0.523437 0.580418 0.631357 0.094 Uiso 0.44(3) 1 calc R . P B 2
C24B C 0.4310(6) 0.5477(8) 0.6378(6) 0.078(4) Uani 0.44(3) 1 d G U P B 2
H24B H 0.402663 0.572404 0.617622 0.094 Uiso 0.44(3) 1 calc R . P B 2
N7B N 0.5556(10) 0.4134(8) 0.5280(8) 0.074(3) Uani 0.371(8) 1 d D . P A 2
C52B C 0.5604(9) 0.3663(10) 0.5014(5) 0.0926(13) Uani 0.371(8) 1 d D . P A 2
C53B C 0.5005(7) 0.3428(10) 0.4762(6) 0.0926(13) Uani 0.371(8) 1 d G . P A 2
H53B H 0.457095 0.347928 0.482417 0.111 Uiso 0.371(8) 1 calc R . P A 2
C54B C 0.5042(6) 0.3117(8) 0.4421(4) 0.0926(13) Uani 0.371(8) 1 d G . P A 2
H54B H 0.463324 0.295621 0.424892 0.111 Uiso 0.371(8) 1 calc R . P A 2
C55B C 0.5678(7) 0.3041(7) 0.4330(4) 0.0926(13) Uani 0.371(8) 1 d G . P A 2
H55B H 0.570344 0.282910 0.409659 0.111 Uiso 0.371(8) 1 calc R . P A 2
C56B C 0.6277(6) 0.3277(7) 0.4581(5) 0.0926(13) Uani 0.371(8) 1 d G . P A 2
H56B H 0.671134 0.322507 0.451952 0.111 Uiso 0.371(8) 1 calc R . P A 2
C57B C 0.6240(7) 0.3587(8) 0.4923(5) 0.0926(13) Uani 0.371(8) 1 d DG . P A 2
C58B C 0.6911(8) 0.3822(8) 0.5222(5) 0.071(3) Uani 0.371(8) 1 d D U P A 2
C59B C 0.6793(7) 0.4411(7) 0.5429(5) 0.099(2) Uani 0.371(8) 1 d D . P A 2
C60B C 0.6148(7) 0.4446(8) 0.5512(6) 0.099(2) Uani 0.371(8) 1 d DG . P A 2
C61B C 0.6020(6) 0.4898(9) 0.5766(6) 0.099(2) Uani 0.371(8) 1 d G . P A 2
H61B H 0.557846 0.492210 0.582316 0.119 Uiso 0.371(8) 1 calc R . P A 2
C62B C 0.6537(7) 0.5315(7) 0.5937(5) 0.099(2) Uani 0.371(8) 1 d G . P A 2
H62B H 0.644961 0.562433 0.611120 0.119 Uiso 0.371(8) 1 calc R . P A 2
C63B C 0.7182(6) 0.5280(6) 0.5854(5) 0.099(2) Uani 0.371(8) 1 d G . P A 2
H63B H 0.753617 0.556540 0.597098 0.119 Uiso 0.371(8) 1 calc R . P A 2
C64B C 0.7310(6) 0.4828(7) 0.5600(5) 0.099(2) Uani 0.371(8) 1 d G . P A 2
H64B H 0.775158 0.480427 0.554271 0.119 Uiso 0.371(8) 1 calc R . P A 2
C65B C 0.7488(10) 0.3927(11) 0.5007(7) 0.116(4) Uani 0.371(8) 1 d D U P A 2
H65D H 0.760541 0.353461 0.490073 0.175 Uiso 0.371(8) 1 calc GR . P A 2
H65E H 0.789959 0.409425 0.519265 0.175 Uiso 0.371(8) 1 calc GR . P A 2
H65F H 0.732619 0.421966 0.478971 0.175 Uiso 0.371(8) 1 calc GR . P A 2
C66B C 0.7166(12) 0.3330(9) 0.5558(6) 0.110(4) Uani 0.371(8) 1 d D U P A 2
H66D H 0.676945 0.318162 0.565052 0.165 Uiso 0.371(8) 1 calc GR . P A 2
H66E H 0.750543 0.351966 0.577829 0.165 Uiso 0.371(8) 1 calc GR . P A 2
H66F H 0.738113 0.298310 0.545417 0.165 Uiso 0.371(8) 1 calc GR . P A 2
B1B B 0.2133(11) 0.1485(10) 0.6556(7) 0.207(5) Uani 0.455(12) 1 d D U P C 2
F1B F 0.2287(10) 0.0931(7) 0.6709(5) 0.207(5) Uani 0.455(12) 1 d D U P C 2
F2B F 0.1442(8) 0.1459(9) 0.6438(6) 0.207(5) Uani 0.455(12) 1 d D U P C 2
F3B F 0.2434(9) 0.1620(9) 0.6273(5) 0.207(5) Uani 0.455(12) 1 d D U P C 2
F4B F 0.2319(10) 0.1934(8) 0.6816(5) 0.207(5) Uani 0.455(12) 1 d D U P C 2

loop_
_atom_site_aniso_label
_atom_site_aniso_U_11
_atom_site_aniso_U_22
_atom_site_aniso_U_33
_atom_site_aniso_U_23
_atom_site_aniso_U_13
_atom_site_aniso_U_12
Cu1 0.0328(3) 0.0504(4) 0.0784(5) -0.0232(3) -0.0124(3) 0.0173(3)
P2 0.0301(6) 0.0394(6) 0.0668(8) -0.0165(6) -0.0068(5) 0.0113(5)
P3 0.0421(7) 0.0564(8) 0.0841(11) -0.0307(7) -0.0232(7) 0.0230(6)
O4 0.0360(16) 0.0373(17) 0.061(2) -0.0131(15) -0.0067(15) 0.0105(13)
N5 0.035(2) 0.040(2) 0.089(3) -0.008(2) -0.012(2) 0.0061(18)
N6 0.035(2) 0.053(2) 0.064(3) -0.022(2) -0.0028(19) 0.0166(18)
N7A 0.027(3) 0.023(6) 0.168(6) 0.033(6) 0.017(3) 0.005(4)
N8 0.037(2) 0.040(2) 0.099(3) -0.015(2) 0.005(2) 0.0128(17)
C1 0.031(2) 0.043(3) 0.071(3) -0.017(2) -0.003(2) 0.011(2)
C2 0.047(3) 0.056(3) 0.092(4) -0.023(3) 0.010(3) -0.003(2)
C3 0.055(3) 0.078(4) 0.089(4) -0.030(3) 0.018(3) 0.004(3)
C4 0.070(4) 0.066(4) 0.087(4) -0.038(3) 0.001(3) 0.007(3)
C5 0.056(3) 0.051(3) 0.092(4) -0.032(3) 0.003(3) -0.006(3)
C6 0.042(3) 0.048(3) 0.081(4) -0.019(3) 0.005(3) 0.005(2)
C7 0.049(3) 0.044(3) 0.065(3) -0.002(2) -0.003(2) 0.006(2)
C8 0.086(4) 0.056(4) 0.080(4) -0.002(3) -0.002(4) 0.022(3)
C9 0.177(9) 0.067(5) 0.085(5) 0.026(4) 0.023(6) 0.009(5)
C10 0.174(10) 0.088(6) 0.124(7) 0.023(5) 0.080(7) 0.012(6)
C11 0.116(6) 0.081(5) 0.125(6) 0.022(5) 0.058(5) 0.013(4)
C12 0.066(4) 0.056(3) 0.087(4) 0.010(3) 0.021(3) 0.010(3)
C13A 0.076(6) 0.095(8) 0.070(5) -0.015(4) -0.020(4) 0.047(5)
C14A 0.076(6) 0.095(8) 0.070(5) -0.015(4) -0.020(4) 0.047(5)
C15A 0.076(6) 0.095(8) 0.070(5) -0.015(4) -0.020(4) 0.047(5)
C16A 0.076(6) 0.095(8) 0.070(5) -0.015(4) -0.020(4) 0.047(5)
C17A 0.076(6) 0.095(8) 0.070(5) -0.015(4) -0.020(4) 0.047(5)
C18A 0.076(6) 0.095(8) 0.070(5) -0.015(4) -0.020(4) 0.047(5)
C19A 0.043(3) 0.067(3) 0.065(5) -0.007(3) -0.008(3) 0.004(2)
C20A 0.043(3) 0.067(3) 0.065(5) -0.007(3) -0.008(3) 0.004(2)
C21A 0.043(3) 0.067(3) 0.065(5) -0.007(3) -0.008(3) 0.004(2)
C22A 0.043(3) 0.067(3) 0.065(5) -0.007(3) -0.008(3) 0.004(2)
C23A 0.043(3) 0.067(3) 0.065(5) -0.007(3) -0.008(3) 0.004(2)
C24A 0.043(3) 0.067(3) 0.065(5) -0.007(3) -0.008(3) 0.004(2)
C25 0.023(2) 0.037(2) 0.062(3) -0.011(2) 0.0052(19) 0.0021(17)
C26 0.031(2) 0.052(3) 0.057(3) -0.012(2) 0.000(2) 0.002(2)
C27 0.039(3) 0.063(3) 0.054(3) -0.004(2) 0.004(2) 0.009(2)
C28 0.031(2) 0.043(3) 0.064(3) 0.002(2) 0.006(2) 0.0103(19)
C29 0.027(2) 0.038(2) 0.060(3) -0.004(2) 0.005(2) 0.0051(18)
C30 0.024(2) 0.044(3) 0.056(3) -0.009(2) 0.0004(19) 0.0056(18)
C31 0.036(2) 0.040(3) 0.073(3) -0.024(2) -0.004(2) 0.008(2)
C32 0.043(3) 0.048(3) 0.086(4) -0.028(3) -0.012(3) 0.014(2)
C33 0.054(3) 0.061(4) 0.107(5) -0.041(3) -0.024(3) 0.012(3)
C34 0.060(3) 0.042(3) 0.127(6) -0.037(3) -0.017(4) 0.008(3)
C35 0.049(3) 0.045(3) 0.104(5) -0.016(3) 0.003(3) 0.006(2)
C36 0.038(3) 0.042(3) 0.077(4) -0.018(2) -0.002(2) 0.010(2)
C37 0.034(2) 0.039(3) 0.075(3) -0.012(2) 0.001(2) 0.0096(19)
C38 0.058(3) 0.038(3) 0.101(5) -0.002(3) 0.001(3) 0.013(2)
C39 0.042(3) 0.065(3) 0.073(4) -0.021(3) 0.007(3) 0.011(2)
C40 0.044(3) 0.056(4) 0.147(7) 0.021(4) 0.004(4) 0.009(3)
C41 0.041(3) 0.082(4) 0.154(7) 0.042(5) 0.024(4) 0.007(3)
C42 0.036(3) 0.056(3) 0.135(6) 0.009(4) 0.014(3) -0.005(2)
C43 0.028(2) 0.043(3) 0.100(4) -0.011(3) 0.003(3) 0.000(2)
C44 0.026(2) 0.033(2) 0.090(4) -0.019(3) -0.007(2) 0.0054(18)
C45 0.034(2) 0.039(3) 0.065(3) -0.018(2) -0.008(2) 0.009(2)
C46 0.032(2) 0.039(3) 0.072(3) -0.016(2) -0.005(2) 0.0100(19)
C47 0.040(3) 0.049(3) 0.074(4) -0.017(3) -0.005(2) 0.016(2)
C48 0.049(3) 0.064(3) 0.067(3) -0.014(3) 0.004(3) 0.018(3)
C49 0.039(3) 0.065(3) 0.063(4) -0.017(3) -0.001(2) 0.018(2)
C50 0.029(2) 0.041(3) 0.106(5) -0.006(3) 0.008(3) 0.007(2)
C51 0.036(3) 0.040(3) 0.092(4) -0.009(3) 0.003(3) 0.015(2)
C52A 0.061(3) 0.092(3) 0.131(4) 0.014(2) 0.035(3) -0.015(2)
C53A 0.061(3) 0.092(3) 0.131(4) 0.014(2) 0.035(3) -0.015(2)
C54A 0.061(3) 0.092(3) 0.131(4) 0.014(2) 0.035(3) -0.015(2)
C55A 0.061(3) 0.092(3) 0.131(4) 0.014(2) 0.035(3) -0.015(2)
C56A 0.061(3) 0.092(3) 0.131(4) 0.014(2) 0.035(3) -0.015(2)
C57A 0.061(3) 0.092(3) 0.131(4) 0.014(2) 0.035(3) -0.015(2)
C58A 0.052(4) 0.070(6) 0.096(9) 0.021(6) 0.029(6) 0.001(4)
C59A 0.0482(18) 0.113(4) 0.132(6) 0.001(3) 0.016(3) -0.020(2)
C60A 0.0482(18) 0.113(4) 0.132(6) 0.001(3) 0.016(3) -0.020(2)
C61A 0.0482(18) 0.113(4) 0.132(6) 0.001(3) 0.016(3) -0.020(2)
C62A 0.0482(18) 0.113(4) 0.132(6) 0.001(3) 0.016(3) -0.020(2)
C63A 0.0482(18) 0.113(4) 0.132(6) 0.001(3) 0.016(3) -0.020(2)
C64A 0.0482(18) 0.113(4) 0.132(6) 0.001(3) 0.016(3) -0.020(2)
C65A 0.099(6) 0.131(6) 0.131(8) 0.005(6) 0.051(6) -0.018(5)
C66A 0.102(5) 0.095(6) 0.123(7) 0.021(6) 0.012(6) 0.007(5)
C67 0.049(3) 0.049(3) 0.073(4) 0.006(3) 0.005(3) 0.011(2)
C68 0.064(4) 0.050(3) 0.090(4) 0.001(3) -0.008(3) 0.009(3)
C69 0.068(4) 0.067(4) 0.086(4) 0.006(3) -0.009(3) -0.009(3)
C70 0.050(3) 0.080(4) 0.100(5) 0.011(4) 0.005(3) -0.007(3)
C71 0.045(3) 0.079(4) 0.092(4) 0.016(3) 0.007(3) 0.012(3)
C72 0.042(3) 0.055(3) 0.084(4) 0.006(3) 0.010(3) 0.010(2)
C73 0.055(3) 0.055(3) 0.092(4) 0.010(3) 0.020(3) 0.023(3)
C74 0.056(3) 0.049(3) 0.106(5) -0.005(3) 0.024(3) 0.014(3)
C75 0.088(5) 0.052(4) 0.146(7) -0.010(4) 0.037(5) 0.018(3)
C76 0.092(6) 0.064(4) 0.184(9) -0.035(5) 0.050(6) -0.003(4)
C77 0.073(4) 0.086(5) 0.166(8) -0.047(5) 0.023(5) -0.001(4)
C78 0.051(3) 0.061(4) 0.132(6) -0.027(4) 0.010(4) 0.011(3)
C79 0.053(3) 0.052(3) 0.092(4) -0.011(3) 0.018(3) 0.011(2)
C80 0.068(4) 0.082(4) 0.109(5) 0.005(4) 0.032(4) 0.034(3)
C81 0.093(5) 0.067(4) 0.108(6) 0.017(4) 0.026(4) 0.020(4)
B1A 0.147(5) 0.147(4) 0.163(5) -0.002(3) 0.002(3) 0.028(3)
F1A 0.147(5) 0.147(4) 0.163(5) -0.002(3) 0.002(3) 0.028(3)
F2A 0.147(5) 0.147(4) 0.163(5) -0.002(3) 0.002(3) 0.028(3)
F3A 0.147(5) 0.147(4) 0.163(5) -0.002(3) 0.002(3) 0.028(3)
F4A 0.147(5) 0.147(4) 0.163(5) -0.002(3) 0.002(3) 0.028(3)
C13B 0.062(4) 0.069(5) 0.073(5) -0.019(3) -0.016(3) 0.023(4)
C14B 0.062(4) 0.069(5) 0.073(5) -0.019(3) -0.016(3) 0.023(4)
C15B 0.062(4) 0.069(5) 0.073(5) -0.019(3) -0.016(3) 0.023(4)
C16B 0.062(4) 0.069(5) 0.073(5) -0.019(3) -0.016(3) 0.023(4)
C17B 0.062(4) 0.069(5) 0.073(5) -0.019(3) -0.016(3) 0.023(4)
C18B 0.062(4) 0.069(5) 0.073(5) -0.019(3) -0.016(3) 0.023(4)
C19B 0.054(4) 0.094(5) 0.073(7) -0.022(5) -0.011(4) 0.019(3)
C20B 0.054(4) 0.094(5) 0.073(7) -0.022(5) -0.011(4) 0.019(3)
C21B 0.054(4) 0.094(5) 0.073(7) -0.022(5) -0.011(4) 0.019(3)
C22B 0.054(4) 0.094(5) 0.073(7) -0.022(5) -0.011(4) 0.019(3)
C23B 0.054(4) 0.094(5) 0.073(7) -0.022(5) -0.011(4) 0.019(3)
C24B 0.054(4) 0.094(5) 0.073(7) -0.022(5) -0.011(4) 0.019(3)
N7B 0.027(3) 0.023(6) 0.168(6) 0.033(6) 0.017(3) 0.005(4)
C52B 0.061(3) 0.092(3) 0.131(4) 0.014(2) 0.035(3) -0.015(2)
C53B 0.061(3) 0.092(3) 0.131(4) 0.014(2) 0.035(3) -0.015(2)
C54B 0.061(3) 0.092(3) 0.131(4) 0.014(2) 0.035(3) -0.015(2)
C55B 0.061(3) 0.092(3) 0.131(4) 0.014(2) 0.035(3) -0.015(2)
C56B 0.061(3) 0.092(3) 0.131(4) 0.014(2) 0.035(3) -0.015(2)
C57B 0.061(3) 0.092(3) 0.131(4) 0.014(2) 0.035(3) -0.015(2)
C58B 0.052(4) 0.070(6) 0.096(9) 0.021(6) 0.029(6) 0.001(4)
C59B 0.0482(18) 0.113(4) 0.132(6) 0.001(3) 0.016(3) -0.020(2)
C60B 0.0482(18) 0.113(4) 0.132(6) 0.001(3) 0.016(3) -0.020(2)
C61B 0.0482(18) 0.113(4) 0.132(6) 0.001(3) 0.016(3) -0.020(2)
C62B 0.0482(18) 0.113(4) 0.132(6) 0.001(3) 0.016(3) -0.020(2)
C63B 0.0482(18) 0.113(4) 0.132(6) 0.001(3) 0.016(3) -0.020(2)
C64B 0.0482(18) 0.113(4) 0.132(6) 0.001(3) 0.016(3) -0.020(2)
C65B 0.099(6) 0.131(6) 0.131(8) 0.005(6) 0.051(6) -0.018(5)
C66B 0.102(5) 0.095(6) 0.123(7) 0.021(6) 0.012(6) 0.007(5)
B1B 0.206(7) 0.201(6) 0.208(7) -0.005(4) 0.041(4) -0.016(4)
F1B 0.206(7) 0.201(6) 0.208(7) -0.005(4) 0.041(4) -0.016(4)
F2B 0.206(7) 0.201(6) 0.208(7) -0.005(4) 0.041(4) -0.016(4)
F3B 0.206(7) 0.201(6) 0.208(7) -0.005(4) 0.041(4) -0.016(4)
F4B 0.206(7) 0.201(6) 0.208(7) -0.005(4) 0.041(4) -0.016(4)

loop_
_atom_type_symbol
_atom_type_description
_atom_type_scat_dispersion_real
_atom_type_scat_dispersion_imag
_atom_type_scat_source
C C 0.0033 0.0016 'International Tables Vol C Tables 4.2.6.8 and 6.1.1.4'
H H 0.0000 0.0000 'International Tables Vol C Tables 4.2.6.8 and 6.1.1.4'
B B 0.0013 0.0007 'International Tables Vol C Tables 4.2.6.8 and 6.1.1.4'
Cu Cu 0.3201 1.2651 'International Tables Vol C Tables 4.2.6.8 and 6.1.1.4'
F F 0.0171 0.0103 'International Tables Vol C Tables 4.2.6.8 and 6.1.1.4'
N N 0.0061 0.0033 'International Tables Vol C Tables 4.2.6.8 and 6.1.1.4'
O O 0.0106 0.0060 'International Tables Vol C Tables 4.2.6.8 and 6.1.1.4'
P P 0.1023 0.0942 'International Tables Vol C Tables 4.2.6.8 and 6.1.1.4'

loop_
_geom_angle_atom_site_label_1
_geom_angle_atom_site_label_2
_geom_angle_atom_site_label_3
_geom_angle
_geom_angle_site_symmetry_1
_geom_angle_site_symmetry_3
_geom_angle_publ_flag
P2 Cu1 P3 121.48(5) . . ?
N5 Cu1 P2 118.57(13) . . ?
N5 Cu1 P3 107.51(12) . . ?
N5 Cu1 N6 80.28(18) . . ?
N6 Cu1 P2 119.69(12) . . ?
N6 Cu1 P3 101.12(11) . . ?
C1 P2 Cu1 118.57(15) . . ?
C1 P2 C25 101.3(2) . . ?
C7 P2 Cu1 109.12(17) . . ?
C7 P2 C1 104.8(2) . . ?
C7 P2 C25 104.1(2) . . ?
C25 P2 Cu1 117.38(14) . . ?
C13A P3 Cu1 118.0(8) . . ?
C13A P3 C19A 109.3(8) . . ?
C13A P3 C32 100.8(7) . . ?
C19A P3 Cu1 103.9(4) . . ?
C32 P3 Cu1 121.04(18) . . ?
C32 P3 C19A 102.5(4) . . ?
C32 P3 C13B 102.2(6) . . ?
C13B P3 Cu1 114.1(5) . . ?
C19B P3 Cu1 108.3(6) . . ?
C19B P3 C32 109.9(7) . . ?
C19B P3 C13B 99.0(9) . . ?
C31 O4 C30 114.4(4) . . ?
C40 N5 Cu1 129.9(4) . . ?
C40 N5 C44 116.7(5) . . ?
C44 N5 Cu1 113.4(4) . . ?
C45 N6 Cu1 111.7(4) . . ?
C49 N6 Cu1 131.6(3) . . ?
C49 N6 C45 116.6(4) . . ?
C52A N7A C42 119.0(8) . . ?
C52A N7A C60A 120.9(12) . . ?
C60A N7A C42 114.7(8) . . ?
C67 N8 C47 116.1(4) . . ?
C79 N8 C47 117.1(4) . . ?
C79 N8 C67 124.2(4) . . ?
C2 C1 P2 117.2(4) . . ?
C2 C1 C6 118.6(5) . . ?
C6 C1 P2 124.0(4) . . ?
C1 C2 C3 121.9(5) . . ?
C4 C3 C2 118.1(6) . . ?
C3 C4 C5 121.5(5) . . ?
C4 C5 C6 119.6(5) . . ?
C1 C6 C5 120.3(5) . . ?
C8 C7 P2 118.2(5) . . ?
C12 C7 P2 123.5(4) . . ?
C12 C7 C8 117.9(6) . . ?
C9 C8 C7 119.7(6) . . ?
C10 C9 C8 121.2(7) . . ?
C9 C10 C11 119.6(8) . . ?
C10 C11 C12 120.3(8) . . ?
C7 C12 C11 121.3(6) . . ?
C14A C13A P3 119.5(11) . . ?
C14A C13A C18A 120.0 . . ?
C18A C13A P3 120.2(11) . . ?
C13A C14A C15A 120.0 . . ?
C16A C15A C14A 120.0 . . ?
C15A C16A C17A 120.0 . . ?
C18A C17A C16A 120.0 . . ?
C17A C18A C13A 120.0 . . ?
C20A C19A P3 116.6(4) . . ?
C20A C19A C24A 120.0 . . ?
C24A C19A P3 122.5(4) . . ?
C19A C20A C21A 120.0 . . ?
C22A C21A C20A 120.0 . . ?
C23A C22A C21A 120.0 . . ?
C22A C23A C24A 120.0 . . ?
C23A C24A C19A 120.0 . . ?
C26 C25 P2 123.9(3) . . ?
C30 C25 P2 119.5(3) . . ?
C30 C25 C26 116.5(4) . . ?
C27 C26 C25 120.3(4) . . ?
C28 C27 C26 121.1(5) . . ?
C27 C28 C29 120.8(4) . . ?
C28 C29 C37 125.4(4) . . ?
C30 C29 C28 116.8(4) . . ?
C30 C29 C37 117.8(4) . . ?
O4 C30 C25 115.8(4) . . ?
C29 C30 O4 119.8(4) . . ?
C29 C30 C25 124.3(4) . . ?
O4 C31 C32 116.3(4) . . ?
C36 C31 O4 119.4(4) . . ?
C36 C31 C32 124.2(4) . . ?
C31 C32 P3 119.0(4) . . ?
C31 C32 C33 116.6(5) . . ?
C33 C32 P3 124.4(4) . . ?
C34 C33 C32 120.4(5) . . ?
C35 C34 C33 120.3(5) . . ?
C34 C35 C36 121.6(5) . . ?
C31 C36 C35 116.6(4) . . ?
C31 C36 C37 118.4(4) . . ?
C35 C36 C37 124.9(4) . . ?
C29 C37 C39 108.3(4) . . ?
C36 C37 C29 107.0(3) . . ?
C36 C37 C39 108.3(4) . . ?
C38 C37 C29 111.6(4) . . ?
C38 C37 C36 112.6(4) . . ?
C38 C37 C39 108.9(4) . . ?
N5 C40 C41 124.5(6) . . ?
C42 C41 C40 118.6(7) . . ?
C41 C42 N7A 124.9(8) . . ?
C41 C42 C43 119.5(6) . . ?
C43 C42 N7A 115.3(6) . . ?
N7B C42 C41 112.0(11) . . ?
N7B C42 C43 128.2(11) . . ?
C42 C43 C50 123.4(5) . . ?
C44 C43 C42 117.9(5) . . ?
C44 C43 C50 118.7(6) . . ?
N5 C44 C43 122.7(6) . . ?
N5 C44 C45 117.0(5) . . ?
C43 C44 C45 120.3(4) . . ?
N6 C45 C44 117.4(4) . . ?
N6 C45 C46 123.3(5) . . ?
C46 C45 C44 119.2(5) . . ?
C45 C46 C51 118.4(5) . . ?
C47 C46 C45 117.6(5) . . ?
C47 C46 C51 123.9(4) . . ?
C46 C47 N8 121.3(5) . . ?
C48 C47 N8 119.4(6) . . ?
C48 C47 C46 119.3(5) . . ?
C47 C48 C49 118.8(6) . . ?
N6 C49 C48 124.3(5) . . ?
C51 C50 C43 121.3(5) . . ?
C50 C51 C46 122.0(5) . . ?
C53A C52A N7A 119.8(8) . . ?
C53A C52A C57A 120.0 . . ?
C57A C52A N7A 119.4(8) . . ?
C52A C53A C54A 120.0 . . ?
C53A C54A C55A 120.0 . . ?
C56A C55A C54A 120.0 . . ?
C55A C56A C57A 120.0 . . ?
C52A C57A C58A 119.8(7) . . ?
C56A C57A C52A 120.0 . . ?
C56A C57A C58A 120.0(7) . . ?
C57A C58A C59A 110.8(7) . . ?
C57A C58A C66A 109.4(8) . . ?
C59A C58A C66A 105.3(8) . . ?
C65A C58A C57A 112.2(8) . . ?
C65A C58A C59A 108.2(8) . . ?
C65A C58A C66A 110.6(9) . . ?
C60A C59A C58A 120.2(6) . . ?
C60A C59A C64A 120.0 . . ?
C64A C59A C58A 119.8(6) . . ?
C59A C60A N7A 118.1(7) . . ?
C59A C60A C61A 120.0 . . ?
C61A C60A N7A 121.7(7) . . ?
C62A C61A C60A 120.0 . . ?
C61A C62A C63A 120.0 . . ?
C64A C63A C62A 120.0 . . ?
C63A C64A C59A 120.0 . . ?
N8 C67 C68 121.0(4) . . ?
C72 C67 N8 119.2(5) . . ?
C72 C67 C68 119.8(5) . . ?
C69 C68 C67 120.7(5) . . ?
C70 C69 C68 120.4(6) . . ?
C71 C70 C69 118.5(6) . . ?
C70 C71 C72 123.5(5) . . ?
C67 C72 C71 117.1(5) . . ?
C67 C72 C73 122.9(5) . . ?
C71 C72 C73 120.0(5) . . ?
C74 C73 C72 111.3(4) . . ?
C74 C73 C80 108.2(5) . . ?
C74 C73 C81 109.3(5) . . ?
C80 C73 C72 108.2(5) . . ?
C80 C73 C81 110.4(5) . . ?
C81 C73 C72 109.4(5) . . ?
C75 C74 C73 119.5(5) . . ?
C75 C74 C79 117.5(6) . . ?
C79 C74 C73 123.0(5) . . ?
C74 C75 C76 122.0(7) . . ?
C77 C76 C75 119.6(7) . . ?
C78 C77 C76 120.0(7) . . ?
C77 C78 C79 121.7(6) . . ?
N8 C79 C74 118.6(5) . . ?
N8 C79 C78 122.1(5) . . ?
C78 C79 C74 119.2(5) . . ?
F1A B1A F2A 113.2(15) . . ?
F1A B1A F4A 110.8(14) . . ?
F2A B1A F4A 107.3(14) . . ?
F3A B1A F1A 108.1(14) . . ?
F3A B1A F2A 107.5(14) . . ?
F3A B1A F4A 109.9(15) . . ?
C14B C13B P3 125.8(10) . . ?
C14B C13B C18B 120.0 . . ?
C18B C13B P3 113.9(10) . . ?
C15B C14B C13B 120.0 . . ?
C14B C15B C16B 120.0 . . ?
C15B C16B C17B 120.0 . . ?
C18B C17B C16B 120.0 . . ?
C17B C18B C13B 120.0 . . ?
C20B C19B P3 126.6(8) . . ?
C20B C19B C24B 120.0 . . ?
C24B C19B P3 112.6(8) . . ?
C21B C20B C19B 120.0 . . ?
C22B C21B C20B 120.0 . . ?
C21B C22B C23B 120.0 . . ?
C24B C23B C22B 120.0 . . ?
C23B C24B C19B 120.0 . . ?
C42 N7B C52B 113.3(15) . . ?
C42 N7B C60B 118.2(18) . . ?
C52B N7B C60B 122.8(17) . . ?
C53B C52B N7B 119.8(14) . . ?
C53B C52B C57B 120.0 . . ?
C57B C52B N7B 117.0(14) . . ?
C54B C53B C52B 120.0 . . ?
C55B C54B C53B 120.0 . . ?
C56B C55B C54B 120.0 . . ?
C57B C56B C55B 120.0 . . ?
C52B C57B C58B 119.1(11) . . ?
C56B C57B C52B 120.0 . . ?
C56B C57B C58B 120.8(11) . . ?
C57B C58B C66B 110.0(12) . . ?
C59B C58B C57B 112.6(11) . . ?
C59B C58B C65B 109.4(12) . . ?
C59B C58B C66B 106.0(12) . . ?
C65B C58B C57B 109.9(12) . . ?
C65B C58B C66B 109.0(13) . . ?
C60B C59B C58B 114.1(10) . . ?
C60B C59B C64B 120.0 . . ?
C64B C59B C58B 124.6(10) . . ?
C59B C60B N7B 122.1(13) . . ?
C61B C60B N7B 116.3(12) . . ?
C61B C60B C59B 120.0 . . ?
C60B C61B C62B 120.0 . . ?
C63B C62B C61B 120.0 . . ?
C62B C63B C64B 120.0 . . ?
C63B C64B C59B 120.0 . . ?
F1B B1B F2B 101.7(15) . . ?
F1B B1B F4B 113.2(18) . . ?
F3B B1B F1B 113.9(17) . . ?
F3B B1B F2B 114.1(18) . . ?
F3B B1B F4B 104.7(16) . . ?
F4B B1B F2B 109.5(17) . . ?

loop_
_geom_bond_atom_site_label_1
_geom_bond_atom_site_label_2
_geom_bond_distance
_geom_bond_site_symmetry_2
_geom_bond_publ_flag
Cu1 P2 2.2302(13) . ?
Cu1 P3 2.2681(15) . ?
Cu1 N5 2.047(5) . ?
Cu1 N6 2.099(4) . ?
P2 C1 1.816(5) . ?
P2 C7 1.815(6) . ?
P2 C25 1.820(4) . ?
P3 C13A 1.744(12) . ?
P3 C19A 1.910(9) . ?
P3 C32 1.816(5) . ?
P3 C13B 1.894(10) . ?
P3 C19B 1.727(12) . ?
O4 C30 1.389(5) . ?
O4 C31 1.387(5) . ?
N5 C40 1.325(8) . ?
N5 C44 1.368(6) . ?
N6 C45 1.362(6) . ?
N6 C49 1.310(7) . ?
N7A C42 1.521(14) . ?
N7A C52A 1.401(13) . ?
N7A C60A 1.412(10) . ?
N8 C47 1.457(6) . ?
N8 C67 1.396(7) . ?
N8 C79 1.387(7) . ?
C1 C2 1.367(8) . ?
C1 C6 1.383(7) . ?
C2 C3 1.401(8) . ?
C3 C4 1.357(8) . ?
C4 C5 1.376(9) . ?
C5 C6 1.387(7) . ?
C7 C8 1.398(8) . ?
C7 C12 1.377(7) . ?
C8 C9 1.386(11) . ?
C9 C10 1.357(12) . ?
C10 C11 1.365(11) . ?
C11 C12 1.378(9) . ?
C13A C14A 1.3900 . ?
C13A C18A 1.3900 . ?
C14A C15A 1.3900 . ?
C15A C16A 1.3900 . ?
C16A C17A 1.3900 . ?
C17A C18A 1.3900 . ?
C19A C20A 1.3900 . ?
C19A C24A 1.3900 . ?
C20A C21A 1.3900 . ?
C21A C22A 1.3900 . ?
C22A C23A 1.3900 . ?
C23A C24A 1.3900 . ?
C25 C26 1.399(7) . ?
C25 C30 1.389(6) . ?
C26 C27 1.378(7) . ?
C27 C28 1.370(7) . ?
C28 C29 1.390(7) . ?
C29 C30 1.382(6) . ?
C29 C37 1.532(6) . ?
C31 C32 1.393(7) . ?
C31 C36 1.378(7) . ?
C32 C33 1.399(7) . ?
C33 C34 1.380(8) . ?
C34 C35 1.378(7) . ?
C35 C36 1.382(7) . ?
C36 C37 1.530(6) . ?
C37 C38 1.528(7) . ?
C37 C39 1.540(7) . ?
C40 C41 1.396(9) . ?
C41 C42 1.361(8) . ?
C42 C43 1.404(9) . ?
C42 N7B 1.35(3) . ?
C43 C44 1.402(7) . ?
C43 C50 1.425(7) . ?
C44 C45 1.424(8) . ?
C45 C46 1.410(6) . ?
C46 C47 1.387(8) . ?
C46 C51 1.433(7) . ?
C47 C48 1.369(7) . ?
C48 C49 1.403(7) . ?
C50 C51 1.319(8) . ?
C52A C53A 1.3900 . ?
C52A C57A 1.3900 . ?
C53A C54A 1.3900 . ?
C54A C55A 1.3900 . ?
C55A C56A 1.3900 . ?
C56A C57A 1.3900 . ?
C57A C58A 1.530(10) . ?
C58A C59A 1.552(11) . ?
C58A C65A 1.523(12) . ?
C58A C66A 1.558(12) . ?
C59A C60A 1.3900 . ?
C59A C64A 1.3900 . ?
C60A C61A 1.3900 . ?
C61A C62A 1.3900 . ?
C62A C63A 1.3900 . ?
C63A C64A 1.3900 . ?
C67 C68 1.402(8) . ?
C67 C72 1.395(7) . ?
C68 C69 1.380(8) . ?
C69 C70 1.376(8) . ?
C70 C71 1.371(9) . ?
C71 C72 1.398(8) . ?
C72 C73 1.530(8) . ?
C73 C74 1.521(8) . ?
C73 C80 1.528(8) . ?
C73 C81 1.529(9) . ?
C74 C75 1.386(9) . ?
C74 C79 1.415(7) . ?
C75 C76 1.395(11) . ?
C76 C77 1.371(11) . ?
C77 C78 1.359(9) . ?
C78 C79 1.401(8) . ?
B1A F1A 1.332(16) . ?
B1A F2A 1.345(16) . ?
B1A F3A 1.318(16) . ?
B1A F4A 1.375(16) . ?
C13B C14B 1.3900 . ?
C13B C18B 1.3900 . ?
C14B C15B 1.3900 . ?
C15B C16B 1.3900 . ?
C16B C17B 1.3900 . ?
C17B C18B 1.3900 . ?
C19B C20B 1.3900 . ?
C19B C24B 1.3900 . ?
C20B C21B 1.3900 . ?
C21B C22B 1.3900 . ?
C22B C23B 1.3900 . ?
C23B C24B 1.3900 . ?
N7B C52B 1.401(17) . ?
N7B C60B 1.425(16) . ?
C52B C53B 1.3900 . ?
C52B C57B 1.3900 . ?
C53B C54B 1.3900 . ?
C54B C55B 1.3900 . ?
C55B C56B 1.3900 . ?
C56B C57B 1.3900 . ?
C57B C58B 1.563(15) . ?
C58B C59B 1.516(15) . ?
C58B C65B 1.541(15) . ?
C58B C66B 1.574(16) . ?
C59B C60B 1.3900 . ?
C59B C64B 1.3900 . ?
C60B C61B 1.3900 . ?
C61B C62B 1.3900 . ?
C62B C63B 1.3900 . ?
C63B C64B 1.3900 . ?
B1B F1B 1.321(18) . ?
B1B F2B 1.336(18) . ?
B1B F3B 1.310(17) . ?
B1B F4B 1.323(18) . ?

loop_
_platon_squeeze_void_nr
_platon_squeeze_void_average_x
_platon_squeeze_void_average_y
_platon_squeeze_void_average_z
_platon_squeeze_void_volume
_platon_squeeze_void_count_electrons
_platon_squeeze_void_content
1 0.000 0.684 0.250 618 137 ' '
2 0.000 0.316 0.750 619 137 ' '
3 0.500 0.184 0.250 618 137 ' '
4 0.500 0.816 0.750 619 137 ' '
